data_7132209
loop_
_publ_author_name
'Removski, Nicole'
'Wolf, Michael O.'

_publ_section_title
;
 The unexpected effect of ferrocenyl substituents on the photochemistry of
 dianthryl sulfoxides.
;
_journal_name_full 'Chemical communications (Cambridge, England)'
_journal_paper_doi 10.1039/d3cc04345b
_journal_year 2023
_chemical_formula_moiety 'C24 H17 Br Fe'
_chemical_formula_sum 'C24 H17 Br Fe'
_chemical_formula_weight 441.13
_chemical_melting_point ?
_chemical_name_common Ferrocenyl
_chemical_name_systematic 9-Bromo-10-ferrocenylanthracene
_chemical_properties_physical Light-sensitive
_space_group_crystal_system monoclinic
_space_group_IT_number 14
_space_group_name_Hall '-P 2ybc'
_space_group_name_H-M_alt 'P 1 21/c 1'
_atom_sites_solution_hydrogens geom
_atom_sites_solution_primary dual
_audit_creation_date 2023-03-11
_audit_creation_method
;
Olex2 1.5
(compiled 2023.02.24 svn.rf166f9f3 for OlexSys, GUI svn.r6725)
;
_audit_update_record
;
2023-09-01 deposited with the CCDC.	2023-10-01 downloaded from the CCDC.
;
_cell_angle_alpha 90
_cell_angle_beta 97.624(6)
_cell_angle_gamma 90
_cell_formula_units_Z 4
_cell_length_a 10.024(2)
_cell_length_b 14.043(3)
_cell_length_c 12.112(2)
_cell_measurement_reflns_used 9966
_cell_measurement_temperature 90
_cell_measurement_theta_max 30.54
_cell_measurement_theta_min 2.23
_cell_volume 1689.9(6)
_computing_cell_refinement 'SAINT V8.40B (?, 2016)'
_computing_data_reduction 'SAINT V8.40B (?, 2016)'
_computing_molecular_graphics 'Olex2 1.5 (Dolomanov et al., 2009)'
_computing_publication_material 'Olex2 1.5 (Dolomanov et al., 2009)'
_computing_structure_refinement 'SHELXL 2018/3 (Sheldrick, 2015)'
_computing_structure_solution 'SHELXT 2018/2 (Sheldrick, 2018)'
_diffrn_ambient_temperature 90
_diffrn_measured_fraction_theta_full 1.000
_diffrn_measured_fraction_theta_max 1.000
_diffrn_measurement_device_type 'Bruker APEX-II CCD'
_diffrn_measurement_method '\f and \w scans'
_diffrn_radiation_type MoK\a
_diffrn_radiation_wavelength 0.71073
_diffrn_reflns_av_R_equivalents 0.0416
_diffrn_reflns_av_unetI/netI 0.0224
_diffrn_reflns_Laue_measured_fraction_full 1.000
_diffrn_reflns_Laue_measured_fraction_max 1.000
_diffrn_reflns_limit_h_max 14
_diffrn_reflns_limit_h_min -14
_diffrn_reflns_limit_k_max 18
_diffrn_reflns_limit_k_min -20
_diffrn_reflns_limit_l_max 17
_diffrn_reflns_limit_l_min -17
_diffrn_reflns_number 47676
_diffrn_reflns_point_group_measured_fraction_full 1.000
_diffrn_reflns_point_group_measured_fraction_max 1.000
_diffrn_reflns_theta_full 25.242
_diffrn_reflns_theta_max 30.551
_diffrn_reflns_theta_min 2.050
_diffrn_source_current 30.0
_diffrn_source_power 1.35
_diffrn_source_voltage 45.0
_diffrn_standards_number 0
_exptl_absorpt_coefficient_mu 3.261
_exptl_absorpt_correction_T_max 0.9
_exptl_absorpt_correction_T_min 0.7
_exptl_absorpt_correction_type multi-scan
_exptl_absorpt_process_details
;
SADABS-2016/2 (Bruker,2016/2) was used for absorption correction.
wR2(int) was 0.0717 before and 0.0481 after correction.
The Ratio of minimum to maximum transmission is 0.7799.
The \l/2 correction factor is Not present.
;
_exptl_crystal_colour orange
_exptl_crystal_colour_primary orange
_exptl_crystal_density_diffrn 1.734
_exptl_crystal_description blade
_exptl_crystal_F_000 888
_exptl_crystal_recrystallization_method 'Vapour deposition'
_exptl_crystal_size_max 0.44
_exptl_crystal_size_mid 0.07
_exptl_crystal_size_min 0.02
_refine_diff_density_max 0.503
_refine_diff_density_min -0.368
_refine_diff_density_rms 0.073
_refine_ls_extinction_method none
_refine_ls_goodness_of_fit_ref 1.038
_refine_ls_hydrogen_treatment constr
_refine_ls_matrix_type full
_refine_ls_number_parameters 235
_refine_ls_number_reflns 5169
_refine_ls_number_restraints 0
_refine_ls_restrained_S_all 1.038
_refine_ls_R_factor_all 0.0292
_refine_ls_R_factor_gt 0.0226
_refine_ls_shift/su_max 0.002
_refine_ls_shift/su_mean 0.000
_refine_ls_structure_factor_coef Fsqd
_refine_ls_weighting_details 'w=1/[\s^2^(Fo^2^)+(0.0215P)^2^+1.3409P] where P=(Fo^2^+2Fc^2^)/3'
_refine_ls_weighting_scheme calc
_refine_ls_wR_factor_gt 0.0513
_refine_ls_wR_factor_ref 0.0538
_reflns_Friedel_coverage 0.000
_reflns_number_gt 4542
_reflns_number_total 5169
_reflns_threshold_expression 'I > 2\s(I)'
_cod_data_source_file d3cc04345b2.cif
_cod_data_source_block mw516
_cod_depositor_comments
;
The following automatic conversions were performed:

data item '_chemical_melting_point' value 'Unknown' was changed to
'?' -- the value is undefined or not given.

Automatic conversion script
Id: cif_fix_values 8170 2020-07-09 18:12:32Z antanas 
;
_cod_original_cell_volume 1689.8(6)
_cod_database_code 7132209
_shelx_shelxl_version_number 2018/3
_shelx_space_group_comment
;
The symmetry employed for this shelxl refinement is uniquely defined
by the following loop, which should always be used as a source of
symmetry information in preference to the above space-group names.
They are only intended as comments.
;
_shelx_estimated_absorpt_t_max 0.938
_shelx_estimated_absorpt_t_min 0.328
_olex2_refinement_description
;
1. Fixed Uiso
 At 1.2 times of:
  All C(H) groups
2.a Aromatic/amide H refined with riding coordinates:
 C3(H3), C4(H4), C5(H5), C6(H6), C10(H10), C11(H11), C12(H12), C13(H13),
 C16(H16), C17(H17), C18(H18), C19(H19), C20(H20), C21(H21), C22(H22), C23(H23),
  C24(H24)
;
_olex2_submission_special_instructions 'No special instructions were received'

loop_
_space_group_symop_operation_xyz
'x, y, z'
'-x, y+1/2, -z+1/2'
'-x, -y, -z'
'x, -y-1/2, z-1/2'

loop_
_atom_site_label
_atom_site_type_symbol
_atom_site_fract_x
_atom_site_fract_y
_atom_site_fract_z
_atom_site_U_iso_or_equiv
_atom_site_adp_type
_atom_site_occupancy
_atom_site_site_symmetry_order
_atom_site_calc_flag
_atom_site_refinement_flags_posn
_atom_site_refinement_flags_adp
_atom_site_refinement_flags_occupancy
_atom_site_disorder_assembly
_atom_site_disorder_group
Br1 Br -0.40893(2) -0.51383(2) -0.22763(2) 0.01300(4) Uani 1 1 d . . . . .
Fe1 Fe -0.86199(2) -0.82242(2) -0.66847(2) 0.00828(5) Uani 1 1 d . . . . .
C1 C -0.51717(14) -0.56830(10) -0.35370(11) 0.0099(2) Uani 1 1 d . . . . .
C2 C -0.62367(14) -0.51418(10) -0.40805(11) 0.0095(2) Uani 1 1 d . . . . .
C3 C -0.65198(14) -0.41934(10) -0.37498(12) 0.0116(3) Uani 1 1 d . . . . .
H3 H -0.597861 -0.391746 -0.312840 0.014 Uiso 1 1 calc R U . . .
C4 C -0.75484(15) -0.36755(10) -0.43052(12) 0.0131(3) Uani 1 1 d . . . . .
H4 H -0.773308 -0.305323 -0.405773 0.016 Uiso 1 1 calc R U . . .
C5 C -0.83418(15) -0.40683(10) -0.52533(12) 0.0120(3) Uani 1 1 d . . . . .
H5 H -0.904455 -0.370149 -0.564997 0.014 Uiso 1 1 calc R U . . .
C6 C -0.81017(14) -0.49695(10) -0.55989(12) 0.0105(2) Uani 1 1 d . . . . .
H6 H -0.863939 -0.521543 -0.624055 0.013 Uiso 1 1 calc R U . . .
C7 C -0.70635(14) -0.55575(10) -0.50244(11) 0.0089(2) Uani 1 1 d . . . . .
C8 C -0.68027(13) -0.64946(10) -0.53886(11) 0.0083(2) Uani 1 1 d . . . . .
C9 C -0.56720(13) -0.69966(10) -0.48473(11) 0.0088(2) Uani 1 1 d . . . . .
C10 C -0.52933(14) -0.79102(10) -0.52226(12) 0.0108(2) Uani 1 1 d . . . . .
H10 H -0.580615 -0.818457 -0.585948 0.013 Uiso 1 1 calc R U . . .
C11 C -0.42186(14) -0.84006(11) -0.46949(12) 0.0125(3) Uani 1 1 d . . . . .
H11 H -0.399007 -0.900414 -0.497031 0.015 Uiso 1 1 calc R U . . .
C12 C -0.34403(14) -0.80125(11) -0.37358(12) 0.0123(3) Uani 1 1 d . . . . .
H12 H -0.270315 -0.836230 -0.336318 0.015 Uiso 1 1 calc R U . . .
C13 C -0.37474(14) -0.71400(11) -0.33481(12) 0.0115(3) Uani 1 1 d . . . . .
H13 H -0.321791 -0.688847 -0.270556 0.014 Uiso 1 1 calc R U . . .
C14 C -0.48533(13) -0.65933(10) -0.38899(11) 0.0090(2) Uani 1 1 d . . . . .
C15 C -0.77063(14) -0.69010(10) -0.63501(11) 0.0086(2) Uani 1 1 d . . . . .
C16 C -0.73222(14) -0.73047(10) -0.73508(11) 0.0103(2) Uani 1 1 d . . . . .
H16 H -0.642720 -0.744099 -0.747914 0.012 Uiso 1 1 calc R U . . .
C17 C -0.85038(15) -0.74672(11) -0.81193(12) 0.0126(3) Uani 1 1 d . . . . .
H17 H -0.853271 -0.772464 -0.884740 0.015 Uiso 1 1 calc R U . . .
C18 C -0.96361(15) -0.71754(11) -0.76034(12) 0.0130(3) Uani 1 1 d . . . . .
H18 H -1.055171 -0.719970 -0.792820 0.016 Uiso 1 1 calc R U . . .
C19 C -0.91473(14) -0.68403(10) -0.65117(12) 0.0107(3) Uani 1 1 d . . . . .
H19 H -0.968781 -0.661408 -0.597960 0.013 Uiso 1 1 calc R U . . .
C20 C -0.81340(16) -0.91406(11) -0.53672(13) 0.0150(3) Uani 1 1 d . . . . .
H20 H -0.755746 -0.900560 -0.469806 0.018 Uiso 1 1 calc R U . . .
C21 C -0.95510(16) -0.89904(11) -0.55557(13) 0.0155(3) Uani 1 1 d . . . . .
H21 H -1.008558 -0.873838 -0.503338 0.019 Uiso 1 1 calc R U . . .
C22 C -1.00270(16) -0.92840(11) -0.66639(13) 0.0153(3) Uani 1 1 d . . . . .
H22 H -1.093434 -0.926051 -0.700962 0.018 Uiso 1 1 calc R U . . .
C23 C -0.89052(15) -0.96192(11) -0.71643(13) 0.0144(3) Uani 1 1 d . . . . .
H23 H -0.893270 -0.985904 -0.790038 0.017 Uiso 1 1 calc R U . . .
C24 C -0.77329(16) -0.95297(11) -0.63606(13) 0.0148(3) Uani 1 1 d . . . . .
H24 H -0.684196 -0.969957 -0.646864 0.018 Uiso 1 1 calc R U . . .

loop_
_atom_site_aniso_label
_atom_site_aniso_U_11
_atom_site_aniso_U_22
_atom_site_aniso_U_33
_atom_site_aniso_U_23
_atom_site_aniso_U_13
_atom_site_aniso_U_12
Br1 0.01291(7) 0.01607(7) 0.00948(6) -0.00308(5) -0.00050(5) -0.00261(5)
Fe1 0.00752(9) 0.00809(9) 0.00899(9) -0.00082(7) 0.00027(7) -0.00023(7)
C1 0.0098(6) 0.0125(6) 0.0072(6) -0.0012(5) 0.0008(5) -0.0037(5)
C2 0.0098(6) 0.0104(6) 0.0092(6) -0.0006(5) 0.0043(5) -0.0022(5)
C3 0.0120(6) 0.0115(6) 0.0119(6) -0.0028(5) 0.0041(5) -0.0019(5)
C4 0.0152(7) 0.0096(6) 0.0157(7) -0.0020(5) 0.0063(5) -0.0006(5)
C5 0.0107(6) 0.0111(6) 0.0148(6) 0.0017(5) 0.0033(5) 0.0020(5)
C6 0.0097(6) 0.0102(6) 0.0118(6) 0.0009(5) 0.0021(5) -0.0002(5)
C7 0.0089(6) 0.0097(6) 0.0086(6) 0.0006(5) 0.0026(5) -0.0009(5)
C8 0.0077(6) 0.0093(6) 0.0083(5) 0.0002(5) 0.0019(4) -0.0005(5)
C9 0.0070(6) 0.0102(6) 0.0093(6) 0.0011(5) 0.0009(5) -0.0015(5)
C10 0.0097(6) 0.0094(6) 0.0129(6) -0.0002(5) -0.0002(5) -0.0006(5)
C11 0.0117(6) 0.0104(6) 0.0154(6) 0.0004(5) 0.0013(5) 0.0012(5)
C12 0.0084(6) 0.0135(7) 0.0145(6) 0.0041(5) -0.0009(5) -0.0002(5)
C13 0.0091(6) 0.0141(7) 0.0105(6) 0.0028(5) -0.0014(5) -0.0017(5)
C14 0.0075(6) 0.0111(6) 0.0086(6) 0.0014(5) 0.0015(5) -0.0024(5)
C15 0.0089(6) 0.0075(6) 0.0093(6) 0.0002(5) 0.0012(5) 0.0005(5)
C16 0.0108(6) 0.0098(6) 0.0105(6) 0.0007(5) 0.0023(5) 0.0008(5)
C17 0.0161(7) 0.0125(6) 0.0087(6) 0.0003(5) -0.0006(5) 0.0006(5)
C18 0.0117(6) 0.0127(7) 0.0134(6) 0.0003(5) -0.0031(5) 0.0023(5)
C19 0.0084(6) 0.0101(6) 0.0133(6) -0.0013(5) 0.0001(5) 0.0009(5)
C20 0.0188(7) 0.0107(7) 0.0146(7) 0.0029(5) -0.0010(5) -0.0019(5)
C21 0.0178(7) 0.0136(7) 0.0160(7) 0.0001(6) 0.0056(5) -0.0045(6)
C22 0.0126(7) 0.0133(7) 0.0200(7) -0.0020(6) 0.0016(5) -0.0052(5)
C23 0.0167(7) 0.0092(6) 0.0175(7) -0.0040(5) 0.0022(6) -0.0025(5)
C24 0.0149(7) 0.0081(6) 0.0209(7) 0.0014(5) 0.0012(6) 0.0012(5)

loop_
_atom_type_symbol
_atom_type_description
_atom_type_scat_dispersion_real
_atom_type_scat_dispersion_imag
_atom_type_scat_source
C C 0.0033 0.0016 'International Tables Vol C Tables 4.2.6.8 and 6.1.1.4'
H H 0.0000 0.0000 'International Tables Vol C Tables 4.2.6.8 and 6.1.1.4'
Br Br -0.2901 2.4595 'International Tables Vol C Tables 4.2.6.8 and 6.1.1.4'
Fe Fe 0.3463 0.8444 'International Tables Vol C Tables 4.2.6.8 and 6.1.1.4'

loop_
_geom_angle_atom_site_label_1
_geom_angle_atom_site_label_2
_geom_angle_atom_site_label_3
_geom_angle
_geom_angle_site_symmetry_1
_geom_angle_site_symmetry_3
_geom_angle_publ_flag
C16 Fe1 C15 40.41(5) . . ?
C17 Fe1 C15 68.33(6) . . ?
C17 Fe1 C16 40.40(6) . . ?
C17 Fe1 C20 161.07(6) . . ?
C17 Fe1 C21 156.11(6) . . ?
C18 Fe1 C15 68.71(6) . . ?
C18 Fe1 C16 68.32(6) . . ?
C18 Fe1 C17 40.83(6) . . ?
C18 Fe1 C20 157.85(6) . . ?
C18 Fe1 C21 120.21(6) . . ?
C18 Fe1 C22 103.68(6) . . ?
C18 Fe1 C23 119.67(6) . . ?
C18 Fe1 C24 157.43(6) . . ?
C19 Fe1 C15 40.72(5) . . ?
C19 Fe1 C16 68.24(6) . . ?
C19 Fe1 C17 68.70(6) . . ?
C19 Fe1 C18 41.09(6) . . ?
C19 Fe1 C20 123.80(6) . . ?
C19 Fe1 C21 106.52(6) . . ?
C19 Fe1 C22 120.23(6) . . ?
C19 Fe1 C23 156.00(6) . . ?
C19 Fe1 C24 161.17(6) . . ?
C20 Fe1 C15 110.71(6) . . ?
C20 Fe1 C16 126.57(6) . . ?
C20 Fe1 C21 40.48(6) . . ?
C21 Fe1 C15 124.21(6) . . ?
C21 Fe1 C16 161.49(6) . . ?
C22 Fe1 C15 158.03(6) . . ?
C22 Fe1 C16 157.65(6) . . ?
C22 Fe1 C17 120.13(6) . . ?
C22 Fe1 C20 68.25(6) . . ?
C22 Fe1 C21 40.55(6) . . ?
C23 Fe1 C15 161.02(6) . . ?
C23 Fe1 C16 123.78(6) . . ?
C23 Fe1 C17 106.03(6) . . ?
C23 Fe1 C20 68.42(6) . . ?
C23 Fe1 C21 68.33(6) . . ?
C23 Fe1 C22 40.66(6) . . ?
C23 Fe1 C24 40.73(6) . . ?
C24 Fe1 C15 126.17(6) . . ?
C24 Fe1 C16 110.66(6) . . ?
C24 Fe1 C17 123.54(6) . . ?
C24 Fe1 C20 40.63(6) . . ?
C24 Fe1 C21 68.23(6) . . ?
C24 Fe1 C22 68.35(6) . . ?
C2 C1 Br1 118.32(11) . . ?
C14 C1 Br1 118.79(10) . . ?
C14 C1 C2 122.88(13) . . ?
C1 C2 C3 122.72(13) . . ?
C1 C2 C7 118.31(13) . . ?
C3 C2 C7 118.95(13) . . ?
C2 C3 H3 119.2 . . ?
C4 C3 C2 121.57(13) . . ?
C4 C3 H3 119.2 . . ?
C3 C4 H4 120.1 . . ?
C3 C4 C5 119.85(13) . . ?
C5 C4 H4 120.1 . . ?
C4 C5 H5 119.8 . . ?
C6 C5 C4 120.41(14) . . ?
C6 C5 H5 119.8 . . ?
C5 C6 H6 119.0 . . ?
C5 C6 C7 122.10(14) . . ?
C7 C6 H6 119.0 . . ?
C6 C7 C2 117.06(13) . . ?
C8 C7 C2 120.64(12) . . ?
C8 C7 C6 122.23(12) . . ?
C7 C8 C15 118.59(12) . . ?
C9 C8 C7 118.97(12) . . ?
C9 C8 C15 122.41(12) . . ?
C8 C9 C10 121.90(12) . . ?
C8 C9 C14 120.66(13) . . ?
C10 C9 C14 117.43(12) . . ?
C9 C10 H10 119.0 . . ?
C11 C10 C9 122.05(13) . . ?
C11 C10 H10 119.0 . . ?
C10 C11 H11 119.9 . . ?
C10 C11 C12 120.25(14) . . ?
C12 C11 H11 119.9 . . ?
C11 C12 H12 119.9 . . ?
C13 C12 C11 120.18(13) . . ?
C13 C12 H12 119.9 . . ?
C12 C13 H13 119.3 . . ?
C12 C13 C14 121.36(13) . . ?
C14 C13 H13 119.3 . . ?
C1 C14 C9 118.39(13) . . ?
C1 C14 C13 122.94(13) . . ?
C13 C14 C9 118.67(13) . . ?
C8 C15 Fe1 134.26(10) . . ?
C16 C15 Fe1 69.18(8) . . ?
C16 C15 C8 127.39(12) . . ?
C19 C15 Fe1 67.57(8) . . ?
C19 C15 C8 125.48(12) . . ?
C19 C15 C16 106.63(12) . . ?
Fe1 C16 H16 126.4 . . ?
C15 C16 Fe1 70.41(8) . . ?
C15 C16 H16 125.6 . . ?
C17 C16 Fe1 69.13(8) . . ?
C17 C16 C15 108.78(12) . . ?
C17 C16 H16 125.6 . . ?
Fe1 C17 H17 126.2 . . ?
C16 C17 Fe1 70.46(8) . . ?
C16 C17 H17 126.0 . . ?
C16 C17 C18 107.99(12) . . ?
C18 C17 Fe1 68.92(8) . . ?
C18 C17 H17 126.0 . . ?
Fe1 C18 H18 125.9 . . ?
C17 C18 Fe1 70.25(8) . . ?
C17 C18 H18 126.1 . . ?
C17 C18 C19 107.77(12) . . ?
C19 C18 Fe1 69.32(8) . . ?
C19 C18 H18 126.1 . . ?
Fe1 C19 H19 124.7 . . ?
C15 C19 Fe1 71.71(8) . . ?
C15 C19 H19 125.6 . . ?
C18 C19 Fe1 69.59(8) . . ?
C18 C19 C15 108.81(12) . . ?
C18 C19 H19 125.6 . . ?
Fe1 C20 H20 126.3 . . ?
C21 C20 Fe1 69.79(9) . . ?
C21 C20 H20 126.0 . . ?
C21 C20 C24 107.95(13) . . ?
C24 C20 Fe1 69.50(9) . . ?
C24 C20 H20 126.0 . . ?
Fe1 C21 H21 126.4 . . ?
C20 C21 Fe1 69.72(9) . . ?
C20 C21 H21 126.0 . . ?
C20 C21 C22 108.09(13) . . ?
C22 C21 Fe1 69.52(9) . . ?
C22 C21 H21 126.0 . . ?
Fe1 C22 H22 126.1 . . ?
C21 C22 Fe1 69.94(8) . . ?
C21 C22 H22 125.9 . . ?
C21 C22 C23 108.15(14) . . ?
C23 C22 Fe1 69.66(9) . . ?
C23 C22 H22 125.9 . . ?
Fe1 C23 H23 126.1 . . ?
C22 C23 Fe1 69.68(9) . . ?
C22 C23 H23 126.1 . . ?
C22 C23 C24 107.76(13) . . ?
C24 C23 Fe1 69.64(9) . . ?
C24 C23 H23 126.1 . . ?
Fe1 C24 H24 126.1 . . ?
C20 C24 Fe1 69.87(9) . . ?
C20 C24 C23 108.05(14) . . ?
C20 C24 H24 126.0 . . ?
C23 C24 Fe1 69.63(9) . . ?
C23 C24 H24 126.0 . . ?

loop_
_geom_bond_atom_site_label_1
_geom_bond_atom_site_label_2
_geom_bond_distance
_geom_bond_site_symmetry_2
_geom_bond_publ_flag
Br1 C1 1.9116(14) . ?
Fe1 C15 2.0874(14) . ?
Fe1 C16 2.0710(14) . ?
Fe1 C17 2.0534(15) . ?
Fe1 C18 2.0357(15) . ?
Fe1 C19 2.0322(15) . ?
Fe1 C20 2.0575(15) . ?
Fe1 C21 2.0585(15) . ?
Fe1 C22 2.0528(15) . ?
Fe1 C23 2.0525(15) . ?
Fe1 C24 2.0526(15) . ?
C1 C2 1.401(2) . ?
C1 C14 1.398(2) . ?
C2 C3 1.430(2) . ?
C2 C7 1.4433(19) . ?
C3 H3 0.9500 . ?
C3 C4 1.364(2) . ?
C4 H4 0.9500 . ?
C4 C5 1.419(2) . ?
C5 H5 0.9500 . ?
C5 C6 1.364(2) . ?
C6 H6 0.9500 . ?
C6 C7 1.4341(19) . ?
C7 C8 1.4232(19) . ?
C8 C9 1.4192(19) . ?
C8 C15 1.4908(19) . ?
C9 C10 1.429(2) . ?
C9 C14 1.4445(19) . ?
C10 H10 0.9500 . ?
C10 C11 1.364(2) . ?
C11 H11 0.9500 . ?
C11 C12 1.419(2) . ?
C12 H12 0.9500 . ?
C12 C13 1.362(2) . ?
C13 H13 0.9500 . ?
C13 C14 1.4338(19) . ?
C15 C16 1.4361(19) . ?
C15 C19 1.4342(19) . ?
C16 H16 0.9500 . ?
C16 C17 1.424(2) . ?
C17 H17 0.9500 . ?
C17 C18 1.426(2) . ?
C18 H18 0.9500 . ?
C18 C19 1.427(2) . ?
C19 H19 0.9500 . ?
C20 H20 0.9500 . ?
C20 C21 1.424(2) . ?
C20 C24 1.427(2) . ?
C21 H21 0.9500 . ?
C21 C22 1.425(2) . ?
C22 H22 0.9500 . ?
C22 C23 1.426(2) . ?
C23 H23 0.9500 . ?
C23 C24 1.428(2) . ?
C24 H24 0.9500 . ?

loop_
_geom_torsion_atom_site_label_1
_geom_torsion_atom_site_label_2
_geom_torsion_atom_site_label_3
_geom_torsion_atom_site_label_4
_geom_torsion
_geom_torsion_site_symmetry_1
_geom_torsion_site_symmetry_2
_geom_torsion_site_symmetry_3
_geom_torsion_site_symmetry_4
_geom_torsion_publ_flag
Br1 C1 C2 C3 1.81(18) . . . . ?
Br1 C1 C2 C7 -179.29(10) . . . . ?
Br1 C1 C14 C9 -179.63(10) . . . . ?
Br1 C1 C14 C13 -0.02(18) . . . . ?
Fe1 C15 C16 C17 58.65(10) . . . . ?
Fe1 C15 C19 C18 -59.96(10) . . . . ?
Fe1 C16 C17 C18 58.91(10) . . . . ?
Fe1 C17 C18 C19 59.40(10) . . . . ?
Fe1 C18 C19 C15 61.28(10) . . . . ?
Fe1 C20 C21 C22 59.13(11) . . . . ?
Fe1 C20 C24 C23 -59.38(11) . . . . ?
Fe1 C21 C22 C23 59.39(11) . . . . ?
Fe1 C22 C23 C24 59.46(11) . . . . ?
Fe1 C23 C24 C20 59.53(10) . . . . ?
C1 C2 C3 C4 178.82(13) . . . . ?
C1 C2 C7 C6 -176.87(12) . . . . ?
C1 C2 C7 C8 0.21(19) . . . . ?
C2 C1 C14 C9 -0.9(2) . . . . ?
C2 C1 C14 C13 178.71(13) . . . . ?
C2 C3 C4 C5 -1.7(2) . . . . ?
C2 C7 C8 C9 -3.37(19) . . . . ?
C2 C7 C8 C15 178.50(12) . . . . ?
C3 C2 C7 C6 2.07(19) . . . . ?
C3 C2 C7 C8 179.15(12) . . . . ?
C3 C4 C5 C6 1.5(2) . . . . ?
C4 C5 C6 C7 0.7(2) . . . . ?
C5 C6 C7 C2 -2.4(2) . . . . ?
C5 C6 C7 C8 -179.42(13) . . . . ?
C6 C7 C8 C9 173.56(12) . . . . ?
C6 C7 C8 C15 -4.56(19) . . . . ?
C7 C2 C3 C4 -0.1(2) . . . . ?
C7 C8 C9 C10 -175.27(13) . . . . ?
C7 C8 C9 C14 4.47(19) . . . . ?
C7 C8 C15 Fe1 -136.41(12) . . . . ?
C7 C8 C15 C16 126.69(15) . . . . ?
C7 C8 C15 C19 -44.1(2) . . . . ?
C8 C9 C10 C11 -179.05(13) . . . . ?
C8 C9 C14 C1 -2.39(19) . . . . ?
C8 C9 C14 C13 177.98(12) . . . . ?
C8 C15 C16 Fe1 130.47(14) . . . . ?
C8 C15 C16 C17 -170.88(13) . . . . ?
C8 C15 C19 Fe1 -129.27(14) . . . . ?
C8 C15 C19 C18 170.78(13) . . . . ?
C9 C8 C15 Fe1 45.5(2) . . . . ?
C9 C8 C15 C16 -51.4(2) . . . . ?
C9 C8 C15 C19 137.84(14) . . . . ?
C9 C10 C11 C12 0.5(2) . . . . ?
C10 C9 C14 C1 177.36(12) . . . . ?
C10 C9 C14 C13 -2.28(19) . . . . ?
C10 C11 C12 C13 -1.2(2) . . . . ?
C11 C12 C13 C14 0.0(2) . . . . ?
C12 C13 C14 C1 -177.90(13) . . . . ?
C12 C13 C14 C9 1.7(2) . . . . ?
C14 C1 C2 C3 -176.93(13) . . . . ?
C14 C1 C2 C7 2.0(2) . . . . ?
C14 C9 C10 C11 1.2(2) . . . . ?
C15 C8 C9 C10 2.8(2) . . . . ?
C15 C8 C9 C14 -177.48(12) . . . . ?
C15 C16 C17 Fe1 -59.43(10) . . . . ?
C15 C16 C17 C18 -0.53(16) . . . . ?
C16 C15 C19 Fe1 58.36(10) . . . . ?
C16 C15 C19 C18 -1.59(16) . . . . ?
C16 C17 C18 Fe1 -59.87(10) . . . . ?
C16 C17 C18 C19 -0.47(17) . . . . ?
C17 C18 C19 Fe1 -59.99(10) . . . . ?
C17 C18 C19 C15 1.29(16) . . . . ?
C19 C15 C16 Fe1 -57.35(9) . . . . ?
C19 C15 C16 C17 1.30(16) . . . . ?
C20 C21 C22 Fe1 -59.26(11) . . . . ?
C20 C21 C22 C23 0.13(17) . . . . ?
C21 C20 C24 Fe1 59.42(10) . . . . ?
C21 C20 C24 C23 0.04(17) . . . . ?
C21 C22 C23 Fe1 -59.57(11) . . . . ?
C21 C22 C23 C24 -0.11(18) . . . . ?
C22 C23 C24 Fe1 -59.49(11) . . . . ?
C22 C23 C24 C20 0.04(17) . . . . ?
C24 C20 C21 Fe1 -59.23(10) . . . . ?
C24 C20 C21 C22 -0.11(17) . . . . ?
